data_4343408
loop_
_publ_author_name
'Thu\'ery, Pierre'
'Harrowfield, Jack'

_publ_section_title
;
 Uranyl Ion Complexes with 1,1'-Biphenyl-2,2',6,6'-tetracarboxylic Acid:
 Structural and Spectroscopic Studies of One- to Three-Dimensional
 Assemblies.
;
_journal_issue 13
_journal_name_full 'Inorganic chemistry'
_journal_page_first 6296
_journal_page_last 6305
_journal_paper_doi 10.1021/acs.inorgchem.5b00596
_journal_volume 54
_journal_year 2015
_chemical_formula_sum 'C62 H50 N8 Ni O31 U2'
_chemical_formula_weight 1937.87
_space_group_crystal_system monoclinic
_space_group_IT_number 14
_space_group_name_Hall '-P 2yn'
_space_group_name_H-M_alt 'P 1 21/n 1'
_symmetry_space_group_name_Hall '-P 2yn'
_symmetry_space_group_name_H-M 'P 1 21/n 1'
_atom_sites_solution_hydrogens mixed
_audit_creation_method SHELXL-2014
_cell_angle_alpha 90
_cell_angle_beta 91.853(4)
_cell_angle_gamma 90
_cell_formula_units_Z 4
_cell_length_a 10.6421(4)
_cell_length_b 25.1317(16)
_cell_length_c 25.4129(16)
_cell_measurement_reflns_used 188967
_cell_measurement_temperature 150(2)
_cell_measurement_theta_max 25.68
_cell_measurement_theta_min 2.94
_cell_volume 6793.2(7)
_computing_cell_refinement 'HKL2000 (Otwinowski & Minor, 1997)'
_computing_data_collection 'COLLECT (Nonius, 1998)'
_computing_data_reduction 'HKL2000 (Otwinowski & Minor, 1997)'
_computing_molecular_graphics 'SHELXTL (Sheldrick, 2008)'
_computing_publication_material 'SHELXTL (Sheldrick, 2008); PLATON (Spek, 2003)'
_computing_structure_refinement 'SHELXL (Sheldrick, 2015)'
_computing_structure_solution 'SHELXT (Sheldrick, 2015)'
_diffrn_ambient_temperature 150(2)
_diffrn_measured_fraction_theta_full 0.997
_diffrn_measured_fraction_theta_max 0.997
_diffrn_measurement_device_type 'Nonius Kappa-CCD area-detector diffractometer'
_diffrn_measurement_method 'two \f and five \w scans with 2\% steps (458 frames)'
_diffrn_radiation_monochromator graphite
_diffrn_radiation_source 'fine-focus sealed tube'
_diffrn_radiation_type MoK\a
_diffrn_radiation_wavelength 0.71073
_diffrn_reflns_av_R_equivalents 0.1007
_diffrn_reflns_av_unetI/netI 0.0975
_diffrn_reflns_laue_measured_fraction_full 0.997
_diffrn_reflns_laue_measured_fraction_max 0.997
_diffrn_reflns_limit_h_max 12
_diffrn_reflns_limit_h_min -12
_diffrn_reflns_limit_k_max 30
_diffrn_reflns_limit_k_min -30
_diffrn_reflns_limit_l_max 30
_diffrn_reflns_limit_l_min -30
_diffrn_reflns_number 188967
_diffrn_reflns_point_group_measured_fraction_full 0.997
_diffrn_reflns_point_group_measured_fraction_max 0.997
_diffrn_reflns_theta_full 25.242
_diffrn_reflns_theta_max 25.681
_diffrn_reflns_theta_min 2.944
_diffrn_standards_decay_% 0
_diffrn_standards_interval_time 0
_diffrn_standards_number 0
_exptl_absorpt_coefficient_mu 5.127
_exptl_absorpt_correction_T_max 0.735
_exptl_absorpt_correction_T_min 0.470
_exptl_absorpt_correction_type multi-scan
_exptl_absorpt_process_details 'SCALEPACK (Otwinowski & Minor, 1997)'
_exptl_crystal_colour 'translucent light yellow'
_exptl_crystal_density_diffrn 1.895
_exptl_crystal_description platelet
_exptl_crystal_F_000 3752
_exptl_crystal_size_max 0.14
_exptl_crystal_size_mid 0.11
_exptl_crystal_size_min 0.06
_refine_diff_density_max 1.865
_refine_diff_density_min -1.019
_refine_diff_density_rms 0.166
_refine_ls_extinction_method none
_refine_ls_goodness_of_fit_ref 1.173
_refine_ls_hydrogen_treatment constr
_refine_ls_matrix_type full
_refine_ls_number_parameters 982
_refine_ls_number_reflns 12848
_refine_ls_number_restraints 117
_refine_ls_restrained_S_all 1.178
_refine_ls_R_factor_all 0.1046
_refine_ls_R_factor_gt 0.0750
_refine_ls_shift/su_max 0.001
_refine_ls_shift/su_mean 0.000
_refine_ls_structure_factor_coef Fsqd
_refine_ls_weighting_details 'w=1/[\s^2^(Fo^2^)+(0.0254P)^2^+84.5019P] where P=(Fo^2^+2Fc^2^)/3'
_refine_ls_weighting_scheme calc
_refine_ls_wR_factor_gt 0.1818
_refine_ls_wR_factor_ref 0.1950
_reflns_Friedel_coverage 0.000
_reflns_number_gt 9058
_reflns_number_total 12848
_reflns_threshold_expression 'I > 2\s(I)'
_cod_data_source_file ic5b00596_si_002.cif
_cod_data_source_block 1
_cod_depositor_comments 'Adding full bibliography for 4343408--4343413.cif.'
_cod_database_code 4343408
_shelx_space_group_comment
;
The symmetry employed for this shelxl refinement is uniquely defined
by the following loop, which should always be used as a source of
symmetry information in preference to the above space-group names.
They are only intended as comments.
;
_shelxl_version_number 2014-3

loop_
_space_group_symop_operation_xyz
'x, y, z'
'-x+1/2, y+1/2, -z+1/2'
'-x, -y, -z'
'x-1/2, -y-1/2, z-1/2'

loop_
_atom_site_label
_atom_site_type_symbol
_atom_site_fract_x
_atom_site_fract_y
_atom_site_fract_z
_atom_site_U_iso_or_equiv
_atom_site_adp_type
_atom_site_occupancy
_atom_site_site_symmetry_order
_atom_site_calc_flag
_atom_site_refinement_flags_posn
_atom_site_refinement_flags_adp
_atom_site_refinement_flags_occupancy
_atom_site_disorder_assembly
_atom_site_disorder_group
U1 U 0.74914(4) 0.52460(2) 1.02866(2) 0.03960(15) Uani 1 1 d . . . . .
U2 U 0.74912(4) 0.48391(2) 0.47195(2) 0.04563(16) Uani 1 1 d . . . . .
Ni1 Ni 0.26477(14) 0.75983(6) 0.41299(7) 0.0428(4) Uani 1 1 d . . . . .
O1 O 0.7838(8) 0.5769(3) 0.9861(3) 0.047(2) Uani 1 1 d . . . . .
O2 O 0.7122(8) 0.4712(3) 1.0708(3) 0.044(2) Uani 1 1 d . . . . .
O3 O 0.7884(7) 0.5460(4) 0.4438(4) 0.062(3) Uani 1 1 d . . . . .
O4 O 0.7072(7) 0.4238(4) 0.5030(4) 0.062(3) Uani 1 1 d . . . . .
O5 O 0.6091(7) 0.4865(3) 0.9655(3) 0.041(2) Uani 1 1 d . . . . .
O6 O 0.4505(7) 0.4300(4) 0.9630(4) 0.057(3) Uani 1 1 d . . . . .
O7 O 0.9138(9) 0.3635(5) 0.8384(4) 0.069(3) Uani 1 1 d . . . . .
H7 H 0.9738 0.3433 0.8181 0.082 Uiso 1 1 d R U . . .
O8 O 0.9759(12) 0.2923(5) 0.8803(5) 0.099(4) Uani 1 1 d . . . . .
O9 O 0.8887(7) 0.4706(3) 0.9803(3) 0.0379(19) Uani 1 1 d . . . . .
O10 O 1.0490(8) 0.4710(4) 0.9259(3) 0.052(2) Uani 1 1 d . . . . .
O11A O 0.587(2) 0.3518(8) 0.8419(13) 0.089(11) Uani 0.5 1 d D . P A 1
O12A O 0.4592(16) 0.4078(14) 0.8100(12) 0.091(9) Uani 0.5 1 d D U P A 1
H12 H 0.4304 0.3989 0.7703 0.109 Uiso 1 1 d R U . A 1
O11B O 0.541(3) 0.3615(11) 0.8576(12) 0.095(11) Uani 0.5 1 d D U P A 2
O12B O 0.510(2) 0.4052(14) 0.7847(7) 0.087(9) Uani 0.5 1 d D . P A 2
O13 O 0.6172(7) 0.5284(4) 0.5304(3) 0.047(2) Uani 1 1 d . . . . .
O14 O 0.4444(7) 0.5086(4) 0.5755(4) 0.061(3) Uani 1 1 d . . . . .
O15A O 1.0216(19) 0.4927(9) 0.7198(13) 0.115(10) Uani 0.5 1 d D U P B 3
O16A O 0.958(4) 0.5710(7) 0.6918(15) 0.092(13) Uani 0.5 1 d D U P B 3
O15B O 1.0479(13) 0.5006(13) 0.6844(16) 0.165(16) Uani 0.5 1 d D U P B 4
O16B O 0.935(3) 0.5694(8) 0.7077(14) 0.082(11) Uani 0.5 1 d D U P B 4
O17 O 0.8891(7) 0.5040(4) 0.5420(3) 0.047(2) Uani 1 1 d . . . . .
O18 O 1.0569(7) 0.5564(4) 0.5507(4) 0.053(2) Uani 1 1 d . . . . .
O19 O 0.4873(13) 0.6301(7) 0.6560(6) 0.136(6) Uani 1 1 d . U . . .
O20 O 0.5963(10) 0.5770(6) 0.7092(4) 0.090(4) Uani 1 1 d . . . . .
H20 H 0.5185 0.5828 0.7214 0.109 Uiso 1 1 d R U . . .
O21 O 0.7437(8) 0.5845(5) 1.1054(5) 0.088(4) Uani 1 1 d . . . . .
H21A H 0.6771 0.6083 1.1048 0.106 Uiso 1 1 d R U . . .
H21B H 0.8136 0.5991 1.1004 0.106 Uiso 1 1 d R U . . .
O22 O 0.7443(9) 0.4374(6) 0.3858(5) 0.101(5) Uani 1 1 d . . . . .
H22A H 0.6638 0.4253 0.3793 0.121 Uiso 1 1 d R U . . .
H22B H 0.8051 0.4140 0.3863 0.121 Uiso 1 1 d R U . . .
O23 O 0.3982(19) 0.3478(9) 0.6960(8) 0.174(7) Uani 1 1 d . U . . .
O24 O 0.3290(13) 0.2683(8) 0.7040(6) 0.119(5) Uani 1 1 d . U . . .
O25 O 0.3408(14) 0.3234(7) 0.7701(6) 0.131(5) Uani 1 1 d . U . . .
O26 O 0.1432(18) 0.6484(8) 0.6681(6) 0.159(6) Uani 1 1 d D U . . .
O27 O 0.2941(16) 0.6726(7) 0.7322(6) 0.139(6) Uani 1 1 d D U . . .
O28 O 0.183(2) 0.6019(9) 0.7355(8) 0.192(7) Uani 1 1 d D U . . .
O29 O 1.1319(16) 0.4159(10) 0.8059(7) 0.189(10) Uani 1 1 d . . . . .
O30 O 1.1140(13) 0.2717(7) 0.7981(6) 0.114(5) Uani 1 1 d . . . . .
O31 O 0.3925(16) 0.5365(8) 0.7480(9) 0.072(7) Uani 0.5 1 d . . P . .
O32 O 0.2740(19) 0.4388(10) 0.7169(9) 0.084(7) Uani 0.5 1 d . . P . .
N1 N 0.2453(9) 0.7680(4) 0.4946(5) 0.049(3) Uani 1 1 d . . . . .
N2 N 0.3981(8) 0.7066(4) 0.4432(4) 0.042(2) Uani 1 1 d . . . . .
N3 N 0.4062(9) 0.8150(4) 0.4023(4) 0.041(2) Uani 1 1 d . . . . .
N4 N 0.3010(10) 0.7504(4) 0.3327(5) 0.048(3) Uani 1 1 d . . . . .
N5 N 0.1193(9) 0.8104(4) 0.3919(4) 0.046(3) Uani 1 1 d . . . . .
N6 N 0.1147(9) 0.7076(4) 0.4093(5) 0.051(3) Uani 1 1 d . . . . .
N7 N 0.3546(18) 0.3116(11) 0.7226(10) 0.128(5) Uani 1 1 d . U . . .
N8 N 0.211(2) 0.6438(9) 0.7101(8) 0.165(6) Uani 1 1 d D U . . .
C1 C 0.7424(9) 0.3896(4) 0.9214(4) 0.032(2) Uani 1 1 d . . . . .
C2 C 0.6540(10) 0.3928(5) 0.9626(5) 0.040(3) Uani 1 1 d . . . . .
C3 C 0.6455(11) 0.3546(5) 0.9997(5) 0.044(3) Uani 1 1 d . . . . .
H3 H 0.5849 0.3578 1.0262 0.053 Uiso 1 1 calc R U . . .
C4 C 0.7247(12) 0.3104(6) 0.9996(6) 0.060(4) Uani 1 1 d . . . . .
H4 H 0.7177 0.2837 1.0257 0.072 Uiso 1 1 calc R U . . .
C5 C 0.8145(11) 0.3057(6) 0.9609(6) 0.056(4) Uani 1 1 d . . . . .
H5 H 0.8692 0.2758 0.9612 0.067 Uiso 1 1 calc R U . . .
C6 C 0.8247(10) 0.3447(6) 0.9216(5) 0.048(3) Uani 1 1 d . . . . .
C7 C 0.5674(10) 0.4405(5) 0.9640(4) 0.037(3) Uani 1 1 d . . . . .
C8 C 0.9119(12) 0.3359(6) 0.8792(7) 0.058(4) Uani 1 1 d . . . . .
C9 C 0.7514(9) 0.4334(5) 0.8829(4) 0.034(3) Uani 1 1 d . . . . .
C10 C 0.8446(10) 0.4720(5) 0.8877(5) 0.038(3) Uani 1 1 d . . . . .
C11 C 0.8535(13) 0.5136(5) 0.8511(5) 0.049(3) Uani 1 1 d . . . . .
H11 H 0.9207 0.5383 0.8544 0.059 Uiso 1 1 calc R U . . .
C12 C 0.7663(15) 0.5188(7) 0.8109(6) 0.065(4) Uani 1 1 d . . . . .
H12A H 0.7707 0.5477 0.7870 0.078 Uiso 1 1 calc R U . . .
C13 C 0.6715(14) 0.4814(7) 0.8054(6) 0.065(4) Uani 1 1 d . . . . .
H13 H 0.6109 0.4851 0.7773 0.078 Uiso 1 1 calc R U . . .
C14 C 0.6621(10) 0.4380(5) 0.8401(5) 0.045(3) Uani 1 1 d . . . . .
C15 C 0.9331(9) 0.4712(5) 0.9346(5) 0.034(3) Uani 1 1 d . U . . .
C16 C 0.5659(13) 0.3983(7) 0.8281(5) 0.066(4) Uani 1 1 d D . . . .
C17 C 0.7457(12) 0.5218(5) 0.6348(5) 0.049(3) Uani 1 1 d . . . . .
C18 C 0.6390(12) 0.4927(6) 0.6162(5) 0.052(3) Uani 1 1 d . . . . .
C19 C 0.6102(13) 0.4456(6) 0.6399(6) 0.061(4) Uani 1 1 d . . . . .
H19 H 0.5327 0.4290 0.6302 0.073 Uiso 1 1 calc R U . . .
C20 C 0.6865(16) 0.4208(6) 0.6770(6) 0.067(4) Uani 1 1 d . . . . .
H20A H 0.6647 0.3874 0.6916 0.080 Uiso 1 1 calc R U . . .
C21 C 0.7960(14) 0.4466(7) 0.6920(6) 0.068(4) Uani 1 1 d . . . . .
H21 H 0.8528 0.4301 0.7165 0.081 Uiso 1 1 calc R U . . .
C22 C 0.8246(10) 0.4959(7) 0.6720(6) 0.068(4) Uani 1 1 d D . . . .
C23 C 0.5605(12) 0.5117(5) 0.5717(5) 0.046(3) Uani 1 1 d . . . . .
C24 C 0.9472(13) 0.5223(7) 0.6951(8) 0.117(9) Uani 1 1 d D U . . .
C25 C 0.7717(11) 0.5764(6) 0.6160(5) 0.050(3) Uani 1 1 d . . . . .
C26 C 0.8694(10) 0.5899(5) 0.5822(5) 0.044(3) Uani 1 1 d . . . . .
C27 C 0.8979(12) 0.6423(6) 0.5711(6) 0.058(4) Uani 1 1 d . . . . .
H27 H 0.9676 0.6506 0.5501 0.069 Uiso 1 1 calc R U . . .
C28 C 0.8234(14) 0.6832(6) 0.5908(7) 0.069(5) Uani 1 1 d . . . . .
H28 H 0.8421 0.7192 0.5831 0.083 Uiso 1 1 calc R U . . .
C29 C 0.7228(12) 0.6712(7) 0.6216(6) 0.065(5) Uani 1 1 d . . . . .
H29 H 0.6708 0.6988 0.6342 0.079 Uiso 1 1 calc R U . . .
C30 C 0.6981(12) 0.6192(6) 0.6340(6) 0.052(3) Uani 1 1 d . . . . .
C31 C 0.9439(10) 0.5466(5) 0.5566(5) 0.041(3) Uani 1 1 d . . . . .
C32 C 0.5855(14) 0.6085(8) 0.6688(6) 0.078(6) Uani 1 1 d . . . . .
C33 C 0.1538(13) 0.7980(6) 0.5188(6) 0.056(4) Uani 1 1 d . . . . .
H33 H 0.1140 0.8256 0.4988 0.068 Uiso 1 1 calc R U . . .
C34 C 0.1176(14) 0.7905(6) 0.5694(6) 0.064(4) Uani 1 1 d . . . . .
H34 H 0.0538 0.8118 0.5840 0.076 Uiso 1 1 calc R U . . .
C35 C 0.1779(14) 0.7501(7) 0.5989(7) 0.074(5) Uani 1 1 d . . . . .
H35 H 0.1560 0.7431 0.6342 0.089 Uiso 1 1 calc R U . . .
C36 C 0.2678(13) 0.7216(6) 0.5756(6) 0.058(4) Uani 1 1 d . . . . .
H36 H 0.3103 0.6948 0.5957 0.069 Uiso 1 1 calc R U . . .
C37 C 0.3020(13) 0.7294(6) 0.5237(5) 0.055(4) Uani 1 1 d . . . . .
C38 C 0.3989(10) 0.7009(5) 0.4956(5) 0.044(3) Uani 1 1 d . . . . .
C39 C 0.4924(11) 0.6705(5) 0.5217(6) 0.054(4) Uani 1 1 d . . . . .
H39 H 0.4934 0.6668 0.5589 0.064 Uiso 1 1 calc R U . . .
C40 C 0.5831(12) 0.6460(6) 0.4922(6) 0.056(4) Uani 1 1 d . . . . .
H40 H 0.6463 0.6249 0.5092 0.067 Uiso 1 1 calc R U . . .
C41 C 0.5818(13) 0.6523(6) 0.4387(6) 0.059(4) Uani 1 1 d . . . . .
H41 H 0.6436 0.6357 0.4181 0.071 Uiso 1 1 calc R U . . .
C42 C 0.4879(12) 0.6836(6) 0.4153(6) 0.057(4) Uani 1 1 d . . . . .
H42 H 0.4874 0.6888 0.3782 0.068 Uiso 1 1 calc R U . . .
C43 C 0.4605(11) 0.8435(5) 0.4406(5) 0.046(3) Uani 1 1 d . . . . .
H43 H 0.4331 0.8392 0.4756 0.056 Uiso 1 1 calc R U . . .
C44 C 0.5576(12) 0.8800(5) 0.4311(6) 0.052(3) Uani 1 1 d . . . . .
H44 H 0.5950 0.9005 0.4588 0.063 Uiso 1 1 calc R U . . .
C45 C 0.5960(12) 0.8847(6) 0.3806(6) 0.062(4) Uani 1 1 d . . . . .
H45 H 0.6599 0.9096 0.3730 0.074 Uiso 1 1 calc R U . . .
C46 C 0.5433(13) 0.8534(6) 0.3398(6) 0.063(4) Uani 1 1 d . . . . .
H46 H 0.5720 0.8557 0.3048 0.076 Uiso 1 1 calc R U . . .
C47 C 0.4478(12) 0.8194(5) 0.3530(5) 0.048(3) Uani 1 1 d . . . . .
C48 C 0.3914(12) 0.7834(6) 0.3119(5) 0.047(3) Uani 1 1 d . . . . .
C49 C 0.4164(14) 0.7846(7) 0.2592(6) 0.068(4) Uani 1 1 d . . . . .
H49 H 0.4735 0.8101 0.2461 0.082 Uiso 1 1 calc R U . . .
C50 C 0.358(2) 0.7489(6) 0.2255(7) 0.081(5) Uani 1 1 d . . . . .
H50 H 0.3787 0.7478 0.1894 0.097 Uiso 1 1 calc R U . . .
C51 C 0.2681(14) 0.7138(6) 0.2457(6) 0.066(4) Uani 1 1 d . . . . .
H51 H 0.2239 0.6898 0.2229 0.079 Uiso 1 1 calc R U . . .
C52 C 0.2444(12) 0.7146(6) 0.2988(6) 0.054(3) Uani 1 1 d . . . . .
H52 H 0.1869 0.6895 0.3124 0.064 Uiso 1 1 calc R U . . .
C53 C 0.1249(12) 0.8636(5) 0.3853(6) 0.053(3) Uani 1 1 d . . . . .
H53 H 0.2005 0.8813 0.3957 0.063 Uiso 1 1 calc R U . . .
C54 C 0.0276(11) 0.8937(6) 0.3645(6) 0.058(4) Uani 1 1 d . . . . .
H54 H 0.0340 0.9313 0.3623 0.070 Uiso 1 1 calc R U . . .
C55 C -0.0784(11) 0.8677(6) 0.3472(7) 0.067(5) Uani 1 1 d . . . . .
H55 H -0.1453 0.8869 0.3304 0.081 Uiso 1 1 calc R U . . .
C56 C -0.0880(12) 0.8126(6) 0.3543(6) 0.060(4) Uani 1 1 d . . . . .
H56 H -0.1626 0.7943 0.3435 0.072 Uiso 1 1 calc R U . . .
C57 C 0.0107(12) 0.7855(6) 0.3767(5) 0.051(3) Uani 1 1 d . . . . .
C58 C 0.0087(11) 0.7267(6) 0.3870(5) 0.051(3) Uani 1 1 d . . . . .
C59 C -0.0919(13) 0.6945(6) 0.3739(6) 0.063(4) Uani 1 1 d . . . . .
H59 H -0.1660 0.7088 0.3575 0.075 Uiso 1 1 calc R U . . .
C60 C -0.0828(14) 0.6407(6) 0.3852(7) 0.071(5) Uani 1 1 d . . . . .
H60 H -0.1509 0.6177 0.3761 0.085 Uiso 1 1 calc R U . . .
C61 C 0.0245(14) 0.6202(6) 0.4097(6) 0.064(4) Uani 1 1 d . . . . .
H61 H 0.0313 0.5836 0.4189 0.077 Uiso 1 1 calc R U . . .
C62 C 0.1200(12) 0.6553(5) 0.4199(6) 0.056(4) Uani 1 1 d . . . . .
H62 H 0.1957 0.6418 0.4355 0.067 Uiso 1 1 calc R U . . .

loop_
_atom_site_aniso_label
_atom_site_aniso_U_11
_atom_site_aniso_U_22
_atom_site_aniso_U_33
_atom_site_aniso_U_23
_atom_site_aniso_U_13
_atom_site_aniso_U_12
U1 0.0260(2) 0.0383(3) 0.0545(3) -0.0037(2) 0.00101(19) -0.00251(19)
U2 0.0276(3) 0.0470(3) 0.0625(3) -0.0060(2) 0.0041(2) -0.0010(2)
Ni1 0.0320(8) 0.0408(9) 0.0553(10) 0.0001(8) -0.0022(6) 0.0016(7)
O1 0.042(5) 0.047(5) 0.052(5) -0.003(4) 0.001(4) 0.000(4)
O2 0.043(5) 0.042(5) 0.047(5) 0.003(4) 0.006(4) 0.004(4)
O3 0.020(4) 0.068(7) 0.096(7) 0.011(6) -0.005(4) -0.003(4)
O4 0.012(4) 0.057(6) 0.118(8) -0.004(6) 0.009(4) 0.000(4)
O5 0.029(4) 0.042(5) 0.052(5) -0.003(4) 0.004(3) -0.007(4)
O6 0.027(5) 0.049(6) 0.094(7) -0.015(5) 0.000(4) -0.003(4)
O7 0.052(6) 0.074(8) 0.080(8) -0.022(6) 0.009(5) 0.015(6)
O8 0.099(9) 0.078(9) 0.122(11) 0.020(8) 0.040(8) 0.041(8)
O9 0.028(4) 0.039(5) 0.046(5) 0.001(4) -0.002(3) -0.009(4)
O10 0.041(5) 0.071(7) 0.044(5) -0.009(5) -0.003(4) -0.001(5)
O11A 0.051(16) 0.12(3) 0.09(2) -0.03(2) 0.016(14) -0.057(16)
O12A 0.040(12) 0.120(17) 0.112(16) -0.011(15) -0.019(11) 0.005(12)
O11B 0.098(18) 0.119(19) 0.068(15) 0.025(13) 0.001(13) -0.071(13)
O12B 0.055(14) 0.15(3) 0.057(15) 0.010(17) -0.035(12) -0.015(17)
O13 0.029(4) 0.053(6) 0.059(6) 0.001(4) 0.008(4) 0.010(4)
O14 0.024(5) 0.090(8) 0.069(6) -0.010(6) 0.005(4) -0.006(5)
O15A 0.057(12) 0.142(18) 0.142(18) 0.057(15) -0.029(13) -0.014(13)
O16A 0.091(19) 0.099(19) 0.083(19) 0.025(13) -0.013(14) 0.000(14)
O15B 0.12(2) 0.21(2) 0.16(2) 0.007(18) -0.003(16) 0.021(17)
O16B 0.065(15) 0.097(18) 0.084(18) 0.041(13) -0.016(13) -0.032(13)
O17 0.020(4) 0.046(5) 0.074(6) -0.009(5) 0.002(4) 0.001(4)
O18 0.025(4) 0.053(6) 0.081(7) -0.018(5) -0.001(4) -0.005(4)
O19 0.088(9) 0.204(14) 0.116(10) 0.061(10) 0.033(7) 0.076(10)
O20 0.067(7) 0.136(12) 0.069(7) 0.006(8) 0.005(6) 0.040(8)
O21 0.022(5) 0.095(9) 0.148(11) -0.058(8) 0.013(5) -0.002(5)
O22 0.043(6) 0.152(13) 0.106(9) -0.048(9) -0.018(6) 0.039(7)
O23 0.170(14) 0.195(17) 0.161(14) -0.056(13) 0.073(11) -0.056(13)
O24 0.072(8) 0.151(13) 0.133(11) -0.036(10) -0.025(7) 0.010(9)
O25 0.110(10) 0.179(14) 0.106(10) -0.045(10) 0.005(8) -0.055(10)
O26 0.212(15) 0.185(15) 0.082(10) 0.047(11) 0.008(10) 0.057(13)
O27 0.160(14) 0.162(14) 0.093(10) -0.012(9) -0.021(9) -0.065(11)
O28 0.215(16) 0.212(18) 0.151(14) 0.002(14) 0.026(13) -0.033(15)
O29 0.109(12) 0.32(3) 0.140(15) -0.017(17) 0.031(11) -0.073(16)
O30 0.094(10) 0.129(13) 0.121(11) 0.000(10) 0.021(8) 0.022(9)
O31 0.031(10) 0.055(12) 0.133(19) 0.051(13) 0.020(10) 0.006(9)
O32 0.057(13) 0.11(2) 0.086(16) 0.029(14) -0.025(11) 0.002(13)
N1 0.036(6) 0.043(6) 0.068(7) 0.006(6) 0.002(5) 0.001(5)
N2 0.029(5) 0.033(6) 0.064(7) -0.004(5) -0.004(5) -0.002(4)
N3 0.036(5) 0.042(6) 0.044(6) -0.009(5) -0.004(4) 0.003(5)
N4 0.046(6) 0.035(6) 0.064(7) -0.002(5) -0.007(5) -0.010(5)
N5 0.034(6) 0.039(6) 0.066(7) -0.001(5) 0.000(5) 0.002(5)
N6 0.037(6) 0.040(6) 0.075(8) 0.008(6) 0.003(5) 0.007(5)
N7 0.089(9) 0.166(14) 0.129(12) -0.045(11) 0.026(9) -0.033(10)
N8 0.198(14) 0.186(14) 0.111(12) 0.026(11) 0.014(11) -0.018(12)
C1 0.014(5) 0.035(6) 0.048(7) -0.001(5) -0.002(4) 0.000(4)
C2 0.020(5) 0.036(7) 0.063(8) -0.006(6) -0.007(5) -0.004(5)
C3 0.032(6) 0.048(8) 0.052(8) 0.003(6) -0.001(5) -0.009(6)
C4 0.037(7) 0.044(8) 0.098(12) 0.014(8) -0.014(7) -0.007(6)
C5 0.026(6) 0.055(9) 0.087(11) 0.002(8) -0.002(6) 0.006(6)
C6 0.022(6) 0.054(8) 0.067(9) -0.003(7) -0.005(5) -0.003(6)
C7 0.035(6) 0.035(7) 0.041(7) -0.003(5) -0.006(5) 0.002(5)
C8 0.028(7) 0.057(9) 0.089(12) 0.010(8) 0.004(7) 0.014(6)
C9 0.020(5) 0.034(6) 0.049(7) -0.010(5) 0.004(4) 0.004(5)
C10 0.018(5) 0.046(7) 0.050(7) -0.008(6) 0.001(5) 0.000(5)
C11 0.051(8) 0.044(8) 0.053(8) 0.002(6) 0.000(6) -0.004(6)
C12 0.064(10) 0.074(11) 0.058(10) 0.011(8) -0.002(7) -0.009(8)
C13 0.058(9) 0.080(12) 0.056(9) -0.004(8) -0.009(7) 0.004(8)
C14 0.027(6) 0.053(8) 0.054(8) -0.007(6) -0.010(5) -0.004(6)
C15 0.016(5) 0.036(6) 0.050(6) -0.004(5) -0.005(4) 0.000(4)
C16 0.045(9) 0.083(12) 0.069(11) -0.022(10) -0.003(7) -0.010(9)
C17 0.042(7) 0.056(9) 0.049(8) -0.015(6) -0.007(6) 0.020(6)
C18 0.045(8) 0.056(9) 0.055(9) -0.011(7) 0.004(6) 0.000(7)
C19 0.047(8) 0.065(10) 0.070(10) 0.001(8) 0.005(7) 0.001(8)
C20 0.077(11) 0.047(9) 0.077(11) 0.001(8) 0.006(8) 0.005(8)
C21 0.054(9) 0.078(12) 0.071(10) 0.015(9) 0.014(7) 0.029(9)
C22 0.023(6) 0.090(12) 0.091(12) 0.012(10) -0.004(6) 0.011(8)
C23 0.043(7) 0.049(8) 0.047(8) -0.004(6) 0.001(6) 0.002(6)
C24 0.064(13) 0.16(2) 0.120(18) 0.060(18) -0.009(12) 0.013(15)
C25 0.035(7) 0.052(8) 0.061(9) -0.011(7) -0.014(6) 0.019(6)
C26 0.022(6) 0.043(7) 0.066(9) -0.004(6) -0.008(5) 0.010(5)
C27 0.039(7) 0.054(9) 0.079(11) -0.011(8) -0.009(7) 0.000(7)
C28 0.051(9) 0.035(8) 0.120(14) -0.009(8) -0.029(9) 0.010(7)
C29 0.026(7) 0.083(12) 0.087(11) -0.033(9) -0.011(7) 0.027(7)
C30 0.036(7) 0.056(9) 0.063(9) -0.008(7) -0.016(6) 0.012(7)
C31 0.025(6) 0.046(7) 0.052(8) 0.001(6) 0.000(5) 0.007(5)
C32 0.062(10) 0.132(16) 0.041(8) 0.007(9) 0.011(7) 0.062(11)
C33 0.058(9) 0.049(8) 0.063(10) 0.001(7) 0.002(7) 0.012(7)
C34 0.062(9) 0.063(10) 0.066(10) 0.001(8) 0.021(8) 0.010(8)
C35 0.055(9) 0.098(14) 0.070(10) 0.011(10) 0.013(7) -0.019(9)
C36 0.053(8) 0.062(10) 0.058(9) 0.022(8) -0.003(7) -0.004(7)
C37 0.053(8) 0.057(9) 0.056(9) 0.006(7) -0.003(6) -0.008(7)
C38 0.026(6) 0.045(8) 0.062(9) 0.004(6) -0.010(5) 0.004(5)
C39 0.037(7) 0.046(8) 0.077(10) 0.006(7) -0.014(6) 0.001(6)
C40 0.034(7) 0.045(8) 0.089(11) -0.006(8) -0.009(7) 0.011(6)
C41 0.046(8) 0.058(9) 0.074(11) -0.012(8) 0.007(7) 0.011(7)
C42 0.037(7) 0.055(9) 0.078(10) -0.010(8) 0.003(7) -0.004(7)
C43 0.033(6) 0.049(8) 0.058(8) 0.001(6) -0.004(5) 0.015(6)
C44 0.049(8) 0.039(7) 0.068(10) -0.006(7) -0.007(7) 0.002(6)
C45 0.033(7) 0.064(10) 0.089(12) -0.006(9) 0.003(7) -0.010(7)
C46 0.050(8) 0.073(11) 0.067(10) -0.002(8) 0.020(7) -0.005(8)
C47 0.041(7) 0.045(8) 0.058(9) -0.003(6) -0.008(6) 0.001(6)
C48 0.050(7) 0.057(8) 0.035(7) 0.002(6) -0.004(5) 0.001(7)
C49 0.056(9) 0.088(12) 0.059(10) -0.001(9) -0.007(7) -0.018(9)
C50 0.124(16) 0.062(11) 0.056(10) 0.004(8) -0.016(10) -0.002(11)
C51 0.065(10) 0.060(9) 0.071(11) -0.015(8) -0.031(8) 0.002(8)
C52 0.049(8) 0.050(8) 0.061(9) -0.004(7) -0.013(6) -0.001(7)
C53 0.037(7) 0.041(8) 0.080(10) 0.011(7) 0.004(6) 0.005(6)
C54 0.031(7) 0.041(8) 0.101(12) 0.008(8) -0.007(7) 0.006(6)
C55 0.017(6) 0.071(11) 0.113(13) 0.020(9) -0.011(7) 0.016(7)
C56 0.031(7) 0.053(9) 0.094(12) 0.009(8) -0.007(7) 0.002(6)
C57 0.044(8) 0.046(8) 0.063(9) 0.010(7) 0.003(6) -0.001(6)
C58 0.035(7) 0.050(8) 0.068(9) 0.004(7) 0.004(6) -0.006(6)
C59 0.037(7) 0.061(10) 0.090(12) 0.009(8) -0.009(7) -0.004(7)
C60 0.057(9) 0.038(8) 0.117(14) 0.002(9) 0.000(9) -0.013(7)
C61 0.058(9) 0.055(9) 0.080(11) 0.007(8) 0.003(8) -0.001(8)
C62 0.031(7) 0.043(8) 0.094(11) 0.005(7) -0.008(6) -0.002(6)

loop_
_atom_type_symbol
_atom_type_description
_atom_type_scat_dispersion_real
_atom_type_scat_dispersion_imag
_atom_type_scat_source
C C 0.0033 0.0016 'International Tables Vol C Tables 4.2.6.8 and 6.1.1.4'
H H 0.0000 0.0000 'International Tables Vol C Tables 4.2.6.8 and 6.1.1.4'
N N 0.0061 0.0033 'International Tables Vol C Tables 4.2.6.8 and 6.1.1.4'
O O 0.0106 0.0060 'International Tables Vol C Tables 4.2.6.8 and 6.1.1.4'
Ni Ni 0.3393 1.1124 'International Tables Vol C Tables 4.2.6.8 and 6.1.1.4'
U U -9.6767 9.6646 'International Tables Vol C Tables 4.2.6.8 and 6.1.1.4'

loop_
_geom_angle_atom_site_label_1
_geom_angle_atom_site_label_2
_geom_angle_atom_site_label_3
_geom_angle
_geom_angle_site_symmetry_1
_geom_angle_site_symmetry_3
O1 U1 O2 178.9(4) . .
O1 U1 O5 91.5(3) . .
O2 U1 O5 87.5(3) . .
O1 U1 O9 87.8(3) . .
O2 U1 O9 92.0(3) . .
O5 U1 O9 78.9(3) . .
O1 U1 O10 93.4(4) . 3_767
O2 U1 O10 87.5(4) . 3_767
O5 U1 O10 151.6(3) . 3_767
O9 U1 O10 73.3(3) . 3_767
O1 U1 O6 84.4(4) . 3_667
O2 U1 O6 95.3(4) . 3_667
O5 U1 O6 73.4(3) . 3_667
O9 U1 O6 151.0(3) . 3_667
O10 U1 O6 135.0(3) 3_767 3_667
O1 U1 O21 92.4(4) . .
O2 U1 O21 88.5(4) . .
O5 U1 O21 139.1(3) . .
O9 U1 O21 141.9(3) . .
O10 U1 O21 68.7(3) 3_767 .
O6 U1 O21 66.5(3) 3_667 .
O4 U2 O3 177.0(5) . .
O4 U2 O17 90.5(4) . .
O3 U2 O17 88.0(4) . .
O4 U2 O13 87.7(4) . .
O3 U2 O13 89.4(4) . .
O17 U2 O13 78.3(3) . .
O4 U2 O14 93.9(4) . 3_666
O3 U2 O14 86.3(4) . 3_666
O17 U2 O14 153.6(3) . 3_666
O13 U2 O14 75.9(3) . 3_666
O4 U2 O18 88.7(3) . 3_766
O3 U2 O18 93.4(4) . 3_766
O17 U2 O18 74.9(3) . 3_766
O13 U2 O18 152.9(3) . 3_766
O14 U2 O18 131.2(3) 3_666 3_766
O4 U2 O22 89.6(5) . .
O3 U2 O22 93.2(5) . .
O17 U2 O22 140.1(3) . .
O13 U2 O22 141.5(3) . .
O14 U2 O22 66.1(3) 3_666 .
O18 U2 O22 65.2(3) 3_766 .
N5 Ni1 N6 78.9(4) . .
N5 Ni1 N3 95.5(4) . .
N6 Ni1 N3 169.4(4) . .
N5 Ni1 N2 172.3(4) . .
N6 Ni1 N2 97.2(4) . .
N3 Ni1 N2 89.4(4) . .
N5 Ni1 N1 95.7(4) . .
N6 Ni1 N1 90.3(4) . .
N3 Ni1 N1 99.2(4) . .
N2 Ni1 N1 77.6(4) . .
N5 Ni1 N4 88.7(4) . .
N6 Ni1 N4 92.9(4) . .
N3 Ni1 N4 77.9(4) . .
N2 Ni1 N4 98.2(4) . .
N1 Ni1 N4 175.0(4) . .
C7 O5 U1 128.2(8) . .
C7 O6 U1 139.5(8) . 3_667
C8 O7 H7 100.4 . .
C15 O9 U1 136.4(7) . .
C15 O10 U1 141.2(8) . 3_767
C16 O12A H12 122.9 . .
C23 O13 U2 131.2(8) . .
C23 O14 U2 143.8(9) . 3_666
C31 O17 U2 132.8(8) . .
C31 O18 U2 142.5(9) . 3_766
C32 O20 H20 96.6 . .
U1 O21 H21A 114.7 . .
U1 O21 H21B 95.9 . .
H21A O21 H21B 113.1 . .
U2 O22 H22A 108.0 . .
U2 O22 H22B 108.1 . .
H22A O22 H22B 117.6 . .
C37 N1 C33 117.1(12) . .
C37 N1 Ni1 114.4(9) . .
C33 N1 Ni1 125.6(9) . .
C42 N2 C38 119.9(11) . .
C42 N2 Ni1 124.9(10) . .
C38 N2 Ni1 114.8(8) . .
C43 N3 C47 119.4(11) . .
C43 N3 Ni1 124.4(9) . .
C47 N3 Ni1 116.0(8) . .
C52 N4 C48 116.7(12) . .
C52 N4 Ni1 126.3(9) . .
C48 N4 Ni1 117.0(8) . .
C53 N5 C57 117.4(11) . .
C53 N5 Ni1 127.4(9) . .
C57 N5 Ni1 114.5(9) . .
C58 N6 C62 117.8(12) . .
C58 N6 Ni1 115.6(9) . .
C62 N6 Ni1 125.8(9) . .
O24 N7 O23 122(3) . .
O24 N7 O25 124(3) . .
O23 N7 O25 114(2) . .
O27 N8 O26 134(2) . .
O27 N8 O28 114.9(19) . .
O26 N8 O28 111.4(18) . .
C6 C1 C2 117.4(11) . .
C6 C1 C9 122.5(10) . .
C2 C1 C9 119.9(10) . .
C3 C2 C1 122.0(11) . .
C3 C2 C7 119.5(11) . .
C1 C2 C7 118.5(11) . .
C2 C3 C4 120.7(12) . .
C2 C3 H3 119.6 . .
C4 C3 H3 119.6 . .
C3 C4 C5 119.8(14) . .
C3 C4 H4 120.1 . .
C5 C4 H4 120.1 . .
C4 C5 C6 120.7(13) . .
C4 C5 H5 119.7 . .
C6 C5 H5 119.7 . .
C5 C6 C1 119.4(11) . .
C5 C6 C8 119.0(12) . .
C1 C6 C8 121.4(12) . .
O5 C7 O6 122.9(11) . .
O5 C7 C2 121.4(10) . .
O6 C7 C2 115.6(10) . .
O7 C8 O8 117.8(14) . .
O7 C8 C6 123.8(13) . .
O8 C8 C6 117.4(14) . .
C10 C9 C14 117.7(11) . .
C10 C9 C1 121.6(10) . .
C14 C9 C1 120.7(10) . .
C9 C10 C11 121.7(11) . .
C9 C10 C15 119.3(11) . .
C11 C10 C15 118.9(11) . .
C12 C11 C10 120.6(13) . .
C12 C11 H11 119.7 . .
C10 C11 H11 119.7 . .
C11 C12 C13 119.1(15) . .
C11 C12 H12A 120.4 . .
C13 C12 H12A 120.4 . .
C12 C13 C14 121.9(13) . .
C12 C13 H13 119.0 . .
C14 C13 H13 119.0 . .
C13 C14 C9 118.9(12) . .
C13 C14 C16 117.7(11) . .
C9 C14 C16 123.3(12) . .
O10 C15 O9 123.8(10) . .
O10 C15 C10 117.1(10) . .
O9 C15 C10 119.1(9) . .
O12A C16 O11A 117(2) . .
O11B C16 O12B 123(3) . .
O11B C16 C14 123.7(19) . .
O12A C16 C14 125(2) . .
O11A C16 C14 117.7(17) . .
O12B C16 C14 113.6(19) . .
C22 C17 C18 116.0(14) . .
C22 C17 C25 122.2(13) . .
C18 C17 C25 121.8(12) . .
C19 C18 C17 119.2(13) . .
C19 C18 C23 119.5(13) . .
C17 C18 C23 121.3(13) . .
C18 C19 C20 124.0(15) . .
C18 C19 H19 118.0 . .
C20 C19 H19 118.0 . .
C19 C20 C21 117.0(15) . .
C19 C20 H20A 121.5 . .
C21 C20 H20A 121.5 . .
C22 C21 C20 121.1(14) . .
C22 C21 H21 119.4 . .
C20 C21 H21 119.4 . .
C21 C22 C17 122.1(13) . .
C21 C22 C24 115.9(12) . .
C17 C22 C24 121.9(15) . .
O14 C23 O13 124.9(12) . .
O14 C23 C18 117.5(12) . .
O13 C23 C18 117.5(11) . .
O16B C24 O15B 125.4(15) . .
O16A C24 O15A 124.8(15) . .
O16A C24 C22 118.4(18) . .
O16B C24 C22 114.1(18) . .
O15B C24 C22 116.6(13) . .
O15A C24 C22 116.5(13) . .
C26 C25 C30 116.0(13) . .
C26 C25 C17 124.7(11) . .
C30 C25 C17 119.2(13) . .
C27 C26 C25 121.7(12) . .
C27 C26 C31 118.6(12) . .
C25 C26 C31 119.7(12) . .
C26 C27 C28 119.6(14) . .
C26 C27 H27 120.2 . .
C28 C27 H27 120.2 . .
C29 C28 C27 120.1(15) . .
C29 C28 H28 119.9 . .
C27 C28 H28 119.9 . .
C30 C29 C28 119.8(13) . .
C30 C29 H29 120.1 . .
C28 C29 H29 120.1 . .
C29 C30 C25 122.5(14) . .
C29 C30 C32 117.2(13) . .
C25 C30 C32 120.2(14) . .
O18 C31 O17 124.7(11) . .
O18 C31 C26 115.7(11) . .
O17 C31 C26 119.6(10) . .
O19 C32 O20 122.6(15) . .
O19 C32 C30 116.6(15) . .
O20 C32 C30 120.8(12) . .
C34 C33 N1 124.2(13) . .
C34 C33 H33 117.9 . .
N1 C33 H33 117.9 . .
C33 C34 C35 117.7(14) . .
C33 C34 H34 121.1 . .
C35 C34 H34 121.1 . .
C36 C35 C34 117.9(15) . .
C36 C35 H35 121.0 . .
C34 C35 H35 121.0 . .
C35 C36 C37 123.5(14) . .
C35 C36 H36 118.2 . .
C37 C36 H36 118.2 . .
N1 C37 C36 119.6(13) . .
N1 C37 C38 113.3(12) . .
C36 C37 C38 127.1(13) . .
N2 C38 C39 120.7(12) . .
N2 C38 C37 116.8(11) . .
C39 C38 C37 122.5(13) . .
C40 C39 C38 118.8(14) . .
C40 C39 H39 120.6 . .
C38 C39 H39 120.6 . .
C41 C40 C39 120.1(13) . .
C41 C40 H40 120.0 . .
C39 C40 H40 120.0 . .
C40 C41 C42 118.3(13) . .
C40 C41 H41 120.8 . .
C42 C41 H41 120.8 . .
N2 C42 C41 122.2(14) . .
N2 C42 H42 118.9 . .
C41 C42 H42 118.9 . .
N3 C43 C44 121.9(13) . .
N3 C43 H43 119.0 . .
C44 C43 H43 119.0 . .
C45 C44 C43 117.6(13) . .
C45 C44 H44 121.2 . .
C43 C44 H44 121.2 . .
C44 C45 C46 121.5(14) . .
C44 C45 H45 119.3 . .
C46 C45 H45 119.3 . .
C47 C46 C45 116.5(14) . .
C47 C46 H46 121.7 . .
C45 C46 H46 121.7 . .
N3 C47 C46 123.0(13) . .
N3 C47 C48 117.7(11) . .
C46 C47 C48 119.2(13) . .
C49 C48 N4 122.9(13) . .
C49 C48 C47 125.6(13) . .
N4 C48 C47 111.3(11) . .
C50 C49 C48 119.7(16) . .
C50 C49 H49 120.2 . .
C48 C49 H49 120.2 . .
C49 C50 C51 118.5(16) . .
C49 C50 H50 120.7 . .
C51 C50 H50 120.7 . .
C52 C51 C50 119.6(14) . .
C52 C51 H51 120.2 . .
C50 C51 H51 120.2 . .
N4 C52 C51 122.2(14) . .
N4 C52 H52 118.9 . .
C51 C52 H52 118.9 . .
N5 C53 C54 123.9(13) . .
N5 C53 H53 118.0 . .
C54 C53 H53 118.0 . .
C55 C54 C53 117.8(13) . .
C55 C54 H54 121.1 . .
C53 C54 H54 121.1 . .
C54 C55 C56 119.6(12) . .
C54 C55 H55 120.2 . .
C56 C55 H55 120.2 . .
C57 C56 C55 119.3(13) . .
C57 C56 H56 120.4 . .
C55 C56 H56 120.4 . .
C56 C57 N5 121.8(13) . .
C56 C57 C58 123.4(13) . .
N5 C57 C58 114.8(11) . .
N6 C58 C59 122.2(13) . .
N6 C58 C57 114.3(11) . .
C59 C58 C57 123.5(13) . .
C58 C59 C60 118.4(14) . .
C58 C59 H59 120.8 . .
C60 C59 H59 120.8 . .
C61 C60 C59 120.7(14) . .
C61 C60 H60 119.7 . .
C59 C60 H60 119.7 . .
C62 C61 C60 116.2(14) . .
C62 C61 H61 121.9 . .
C60 C61 H61 121.9 . .
N6 C62 C61 124.7(13) . .
N6 C62 H62 117.6 . .
C61 C62 H62 117.6 . .

loop_
_geom_bond_atom_site_label_1
_geom_bond_atom_site_label_2
_geom_bond_distance
_geom_bond_site_symmetry_2
U1 O1 1.749(9) .
U1 O2 1.769(8) .
U1 O5 2.357(8) .
U1 O9 2.383(8) .
U1 O10 2.408(8) 3_767
U1 O6 2.426(8) 3_667
U1 O21 2.465(10) .
U2 O4 1.767(10) .
U2 O3 1.771(10) .
U2 O17 2.339(8) .
U2 O13 2.358(8) .
U2 O14 2.360(9) 3_666
U2 O18 2.386(8) 3_766
U2 O22 2.480(11) .
Ni1 N5 2.061(10) .
Ni1 N6 2.067(11) .
Ni1 N3 2.072(10) .
Ni1 N2 2.078(10) .
Ni1 N1 2.101(12) .
Ni1 N4 2.102(12) .
O5 C7 1.238(14) .
O6 C7 1.272(13) .
O6 U1 2.426(8) 3_667
O7 C8 1.249(17) .
O7 H7 0.9758 .
O8 C8 1.289(17) .
O9 C15 1.267(14) .
O10 C15 1.260(13) .
O10 U1 2.408(8) 3_767
O11A C16 1.239(10) .
O12A C16 1.235(10) .
O12A H12 1.0689 .
O11B C16 1.224(10) .
O12B C16 1.248(10) .
O13 C23 1.298(15) .
O14 C23 1.245(14) .
O14 U2 2.360(9) 3_666
O15A C24 1.242(9) .
O16A C24 1.233(10) .
O15B C24 1.241(10) .
O16B C24 1.234(10) .
O17 C31 1.270(15) .
O18 C31 1.242(13) .
O18 U2 2.386(8) 3_766
O19 C32 1.213(17) .
O20 C32 1.299(18) .
O20 H20 0.9051 .
O21 H21A 0.9280 .
O21 H21B 0.8434 .
O22 H22A 0.9191 .
O22 H22B 0.8755 .
O23 N7 1.23(3) .
O24 N7 1.21(2) .
O25 N7 1.26(2) .
O26 N8 1.274(10) .
O27 N8 1.262(10) .
O28 N8 1.276(10) .
N1 C37 1.350(17) .
N1 C33 1.391(16) .
N2 C42 1.340(16) .
N2 C38 1.340(15) .
N3 C43 1.327(15) .
N3 C47 1.344(16) .
N4 C52 1.371(16) .
N4 C48 1.387(16) .
N5 C53 1.348(16) .
N5 C57 1.360(16) .
N6 C58 1.335(16) .
N6 C62 1.341(16) .
C1 C6 1.428(16) .
C1 C2 1.432(16) .
C1 C9 1.479(16) .
C2 C3 1.352(17) .
C2 C7 1.513(16) .
C3 C4 1.393(18) .
C3 H3 0.9500 .
C4 C5 1.40(2) .
C4 H4 0.9500 .
C5 C6 1.406(19) .
C5 H5 0.9500 .
C6 C8 1.461(19) .
C9 C10 1.390(15) .
C9 C14 1.426(15) .
C10 C11 1.403(17) .
C10 C15 1.496(15) .
C11 C12 1.365(19) .
C11 H11 0.9500 .
C12 C13 1.38(2) .
C12 H12A 0.9500 .
C13 C14 1.41(2) .
C13 H13 0.9500 .
C14 C16 1.456(18) .
C17 C22 1.406(18) .
C17 C18 1.419(18) .
C17 C25 1.480(19) .
C18 C19 1.37(2) .
C18 C23 1.465(18) .
C19 C20 1.37(2) .
C19 H19 0.9500 .
C20 C21 1.38(2) .
C20 H20A 0.9500 .
C21 C22 1.38(2) .
C21 H21 0.9500 .
C22 C24 1.561(17) .
C25 C26 1.412(18) .
C25 C30 1.415(18) .
C26 C27 1.382(19) .
C26 C31 1.507(16) .
C27 C28 1.401(19) .
C27 H27 0.9500 .
C28 C29 1.38(2) .
C28 H28 0.9500 .
C29 C30 1.37(2) .
C29 H29 0.9500 .
C30 C32 1.54(2) .
C33 C34 1.368(19) .
C33 H33 0.9500 .
C34 C35 1.40(2) .
C34 H34 0.9500 .
C35 C36 1.35(2) .
C35 H35 0.9500 .
C36 C37 1.395(19) .
C36 H36 0.9500 .
C37 C38 1.460(19) .
C38 C39 1.403(16) .
C39 C40 1.385(18) .
C39 H39 0.9500 .
C40 C41 1.368(19) .
C40 H40 0.9500 .
C41 C42 1.391(19) .
C41 H41 0.9500 .
C42 H42 0.9500 .
C43 C44 1.408(18) .
C43 H43 0.9500 .
C44 C45 1.363(19) .
C44 H44 0.9500 .
C45 C46 1.40(2) .
C45 H45 0.9500 .
C46 C47 1.380(19) .
C46 H46 0.9500 .
C47 C48 1.493(17) .
C48 C49 1.376(18) .
C49 C50 1.37(2) .
C49 H49 0.9500 .
C50 C51 1.41(2) .
C50 H50 0.9500 .
C51 C52 1.38(2) .
C51 H51 0.9500 .
C52 H52 0.9500 .
C53 C54 1.374(17) .
C53 H53 0.9500 .
C54 C55 1.364(18) .
C54 H54 0.9500 .
C55 C56 1.40(2) .
C55 H55 0.9500 .
C56 C57 1.360(17) .
C56 H56 0.9500 .
C57 C58 1.502(19) .
C58 C59 1.375(18) .
C59 C60 1.38(2) .
C59 H59 0.9500 .
C60 C61 1.38(2) .
C60 H60 0.9500 .
C61 C62 1.366(19) .
C61 H61 0.9500 .
C62 H62 0.9500 .

loop_
_geom_hbond_atom_site_label_D
_geom_hbond_atom_site_label_H
_geom_hbond_atom_site_label_A
_geom_hbond_distance_DH
_geom_hbond_distance_HA
_geom_hbond_distance_DA
_geom_hbond_angle_DHA
_geom_hbond_site_symmetry_A
O7 H7 O30 0.98 2.40 3.325(17) 157.3 .
O12A H12 O23 1.07 2.30 3.31(4) 157.3 .
O12A H12 O32 1.07 2.34 3.13(3) 129.4 .
O20 H20 O31 0.91 1.91 2.62(2) 133.0 .
O21 H21A O11B 0.93 2.65 3.48(4) 148.9 3_667
O22 H22A O19 0.92 2.29 3.15(2) 155.8 3_666
O22 H22B O26 0.88 2.17 2.84(2) 132.8 3_666
